data_1512231
loop_
_publ_author_name
'Li, Mengru'
'Lin, Shaoxia'
'Dong, Zhiyong'
'Zhang, Xintong'
'Liang, Fushun'
'Zhang, Jingping'

_publ_section_title
;
 Organocatalyzed anion relay leading to functionalized 2,3-dihydrofurans.
;
_journal_issue 15
_journal_name_full 'Organic letters'
_journal_page_first 3978
_journal_page_last 3981
_journal_paper_doi 10.1021/ol401881n
_journal_volume 15
_journal_year 2013
_chemical_formula_sum 'C20 H19 N O2'
_chemical_formula_weight 305.14
_chemical_name_systematic
;
 ?
;
_space_group_IT_number 33
_symmetry_cell_setting orthorhombic
_symmetry_space_group_name_Hall 'P 2c -2n'
_symmetry_space_group_name_H-M 'P n a 21'
_atom_sites_solution_hydrogens geom
_atom_sites_solution_primary direct
_atom_sites_solution_secondary difmap
_audit_creation_method SHELXL-97
_cell_angle_alpha 90.000(5)
_cell_angle_beta 90.000(5)
_cell_angle_gamma 90.000(5)
_cell_formula_units_Z 4
_cell_length_a 9.513(5)
_cell_length_b 18.292(5)
_cell_length_c 9.488(5)
_cell_measurement_reflns_used multi-scan
_cell_measurement_temperature 293(2)
_cell_measurement_theta_max 25.02
_cell_measurement_theta_min 3.76
_cell_volume 1651.0(13)
_computing_cell_refinement CrysAlis
_computing_data_collection 'CrysAlis (Oxford Diffraction, 2006)'
_computing_data_reduction CrysAlis
_computing_molecular_graphics 'SHELXTL-PLUS (Sheldrick, 1990)'
_computing_publication_material SHELXL-97
_computing_structure_refinement 'SHELXL-97 (Sheldrick, 2008)'
_computing_structure_solution 'SHELXL-97 (Sheldrick, 2008)'
_diffrn_ambient_temperature 293(2)
_diffrn_detector_area_resol_mean 10.0
_diffrn_measured_fraction_theta_full 0.997
_diffrn_measured_fraction_theta_max 0.997
_diffrn_measurement_device_type 'Oxford Diffraction Gemini R Ultra'
_diffrn_measurement_method '\w scan'
_diffrn_radiation_monochromator graphite
_diffrn_radiation_source 'fine-focus sealed tube'
_diffrn_radiation_type MoK\a
_diffrn_radiation_wavelength 0.71069
_diffrn_reflns_av_R_equivalents 0.0403
_diffrn_reflns_av_sigmaI/netI 0.0408
_diffrn_reflns_limit_h_max 11
_diffrn_reflns_limit_h_min -11
_diffrn_reflns_limit_k_max 20
_diffrn_reflns_limit_k_min -21
_diffrn_reflns_limit_l_max 11
_diffrn_reflns_limit_l_min -9
_diffrn_reflns_number 6033
_diffrn_reflns_theta_full 25.00
_diffrn_reflns_theta_max 25.02
_diffrn_reflns_theta_min 3.76
_exptl_absorpt_coefficient_mu 0.079
_exptl_absorpt_correction_T_max 0.984
_exptl_absorpt_correction_T_min 0.977
_exptl_absorpt_correction_type multi-scan
_exptl_absorpt_process_details
;
CrysAlis (Oxford Diffraction, 2006)
;
_exptl_crystal_colour colorless
_exptl_crystal_density_diffrn 1.229
_exptl_crystal_density_method 'not measured'
_exptl_crystal_description block
_exptl_crystal_F_000 648
_exptl_crystal_size_max 0.35
_exptl_crystal_size_mid 0.25
_exptl_crystal_size_min 0.2
_refine_diff_density_max 0.119
_refine_diff_density_min -0.137
_refine_diff_density_rms 0.029
_refine_ls_abs_structure_details 'Flack H D (1983), Acta Cryst. A39, 876-881'
_refine_ls_abs_structure_Flack 0.0(18)
_refine_ls_extinction_method none
_refine_ls_goodness_of_fit_ref 1.017
_refine_ls_hydrogen_treatment mixed
_refine_ls_matrix_type full
_refine_ls_number_parameters 212
_refine_ls_number_reflns 2920
_refine_ls_number_restraints 1
_refine_ls_restrained_S_all 1.016
_refine_ls_R_factor_all 0.0650
_refine_ls_R_factor_gt 0.0416
_refine_ls_shift/su_max 0.001
_refine_ls_shift/su_mean 0.000
_refine_ls_structure_factor_coef Fsqd
_refine_ls_weighting_details 'calc w=1/[\s^2^(Fo^2^)+(0.0400P)^2^+0.0000P] where P=(Fo^2^+2Fc^2^)/3'
_refine_ls_weighting_scheme calc
_refine_ls_wR_factor_gt 0.0847
_refine_ls_wR_factor_ref 0.0956
_reflns_number_gt 1809
_reflns_number_total 2920
_reflns_threshold_expression >2\s(I)
_cod_data_source_file ol401881n_si_002.cif
_cod_data_source_block pna21
_cod_original_sg_symbol_H-M Pna21
_cod_database_code 1512231

loop_
_symmetry_equiv_pos_as_xyz
'x, y, z'
'-x, -y, z+1/2'
'-x+1/2, y+1/2, z+1/2'
'x+1/2, -y+1/2, z'

loop_
_atom_site_label
_atom_site_type_symbol
_atom_site_fract_x
_atom_site_fract_y
_atom_site_fract_z
_atom_site_U_iso_or_equiv
_atom_site_adp_type
_atom_site_occupancy
_atom_site_symmetry_multiplicity
_atom_site_calc_flag
_atom_site_refinement_flags
N1 N 0.3506(3) 0.24632(13) -0.0954(3) 0.0606(7) Uani 1 1 d .
O2 O 0.2994(2) 0.10931(11) 0.3122(2) 0.0773(6) Uani 1 1 d .
O1 O 0.12879(18) 0.21099(12) -0.0501(2) 0.0720(6) Uani 1 1 d .
C11 C 0.2282(3) 0.13562(15) 0.1981(3) 0.0581(7) Uani 1 1 d .
C8 C 0.3032(3) 0.18239(16) 0.1200(3) 0.0558(7) Uani 1 1 d .
C6 C 0.3265(3) 0.27359(15) -0.2338(3) 0.0548(7) Uani 1 1 d .
C13 C 0.0256(3) 0.05767(16) 0.2598(3) 0.0614(8) Uani 1 1 d .
H13 H 0.0760 0.0405 0.3369 0.074 Uiso 1 1 calc R
C7 C 0.2527(3) 0.21429(16) -0.0127(3) 0.0559(7) Uani 1 1 d .
C1 C 0.2426(3) 0.23649(17) -0.3281(3) 0.0636(8) Uani 1 1 d .
H1 H 0.1963 0.1940 -0.3007 0.076 Uiso 1 1 calc R
C15 C -0.1769(3) -0.01635(15) 0.3394(3) 0.0680(8) Uani 1 1 d .
H15 H -0.1268 -0.0270 0.4210 0.082 Uiso 1 1 calc R
C5 C 0.3941(3) 0.33644(16) -0.2760(3) 0.0677(8) Uani 1 1 d .
H5 H 0.4495 0.3620 -0.2120 0.081 Uiso 1 1 calc R
C14 C -0.1160(3) 0.02756(15) 0.2377(3) 0.0575(7) Uani 1 1 d .
C12 C 0.0873(3) 0.10719(15) 0.1790(3) 0.0579(7) Uani 1 1 d .
H12 H 0.0357 0.1253 0.1034 0.070 Uiso 1 1 calc R
C18 C -0.3266(3) 0.01107(19) 0.1010(4) 0.0844(10) Uani 1 1 d .
H18 H -0.3755 0.0201 0.0180 0.101 Uiso 1 1 calc R
C17 C -0.3881(3) -0.03171(16) 0.2029(3) 0.0689(8) Uani 1 1 d .
C2 C 0.2277(3) 0.26312(18) -0.4643(3) 0.0728(9) Uani 1 1 d .
H2 H 0.1712 0.2384 -0.5284 0.087 Uiso 1 1 calc R
C3 C 0.2959(4) 0.3257(2) -0.5047(4) 0.0775(9) Uani 1 1 d .
H3 H 0.2846 0.3436 -0.5957 0.093 Uiso 1 1 calc R
C19 C -0.1950(3) 0.04086(18) 0.1183(3) 0.0751(9) Uani 1 1 d .
H19 H -0.1584 0.0707 0.0480 0.090 Uiso 1 1 calc R
C4 C 0.3806(4) 0.36180(19) -0.4114(4) 0.0827(10) Uani 1 1 d .
H4 H 0.4290 0.4035 -0.4397 0.099 Uiso 1 1 calc R
C10 C 0.4360(3) 0.14438(18) 0.3147(4) 0.0760(9) Uani 1 1 d .
H10A H 0.5099 0.1079 0.3178 0.091 Uiso 1 1 calc R
H10B H 0.4444 0.1754 0.3972 0.091 Uiso 1 1 calc R
C16 C -0.3108(4) -0.04494(15) 0.3226(4) 0.0730(8) Uani 1 1 d .
H16 H -0.3492 -0.0737 0.3938 0.088 Uiso 1 1 calc R
C9 C 0.4483(3) 0.18963(19) 0.1820(3) 0.0783(9) Uani 1 1 d .
H9A H 0.4704 0.2402 0.2034 0.094 Uiso 1 1 calc R
H9B H 0.5192 0.1701 0.1190 0.094 Uiso 1 1 calc R
C20 C -0.5336(4) -0.0638(2) 0.1845(4) 0.1028(13) Uani 1 1 d .
H20A H -0.5577 -0.0919 0.2664 0.154 Uiso 1 1 calc R
H20B H -0.5348 -0.0948 0.1029 0.154 Uiso 1 1 calc R
H20C H -0.6005 -0.0250 0.1726 0.154 Uiso 1 1 calc R
H01 H 0.435(3) 0.2520(13) -0.069(3) 0.050(8) Uiso 1 1 d .

loop_
_atom_site_aniso_label
_atom_site_aniso_U_11
_atom_site_aniso_U_22
_atom_site_aniso_U_33
_atom_site_aniso_U_23
_atom_site_aniso_U_13
_atom_site_aniso_U_12
N1 0.0412(13) 0.0708(16) 0.0698(16) 0.0106(13) -0.0118(14) -0.0051(12)
O2 0.0814(14) 0.0819(15) 0.0687(12) 0.0137(12) -0.0229(12) -0.0048(12)
O1 0.0404(11) 0.1046(16) 0.0711(15) 0.0146(12) -0.0055(10) 0.0054(10)
C11 0.0609(17) 0.0600(18) 0.0535(17) -0.0029(15) -0.0115(17) 0.0050(15)
C8 0.0481(16) 0.0622(17) 0.0570(16) 0.0030(14) -0.0132(14) 0.0047(15)
C6 0.0434(15) 0.0591(18) 0.0620(18) 0.0079(15) -0.0056(14) 0.0050(14)
C13 0.067(2) 0.064(2) 0.0535(17) -0.0041(15) -0.0029(15) 0.0044(16)
C7 0.0451(16) 0.0629(18) 0.0597(17) 0.0011(14) -0.0044(15) 0.0048(15)
C1 0.0555(18) 0.0690(19) 0.066(2) 0.0091(16) -0.0082(15) -0.0052(15)
C15 0.085(2) 0.0524(19) 0.067(2) 0.0032(15) -0.0019(18) 0.0028(16)
C5 0.0539(18) 0.065(2) 0.084(2) 0.0095(18) -0.0092(16) -0.0038(15)
C14 0.0671(18) 0.0523(17) 0.0532(17) -0.0064(14) 0.0068(16) 0.0033(14)
C12 0.0624(18) 0.0588(17) 0.0526(16) -0.0046(15) 0.0007(15) 0.0029(15)
C18 0.082(2) 0.115(3) 0.0560(18) -0.006(2) -0.007(2) -0.013(2)
C17 0.072(2) 0.068(2) 0.067(2) -0.0183(17) 0.0065(19) -0.0050(17)
C2 0.068(2) 0.082(2) 0.068(2) -0.0003(18) -0.0093(15) 0.0064(17)
C3 0.077(2) 0.085(2) 0.070(2) 0.0234(19) 0.005(2) 0.0058(19)
C19 0.072(2) 0.103(3) 0.0510(18) 0.0028(18) -0.0019(17) -0.0120(19)
C4 0.082(2) 0.076(2) 0.090(3) 0.024(2) -0.004(2) -0.0106(18)
C10 0.072(2) 0.081(2) 0.075(2) 0.0024(19) -0.0224(18) 0.0031(18)
C16 0.085(2) 0.0516(18) 0.082(2) 0.0013(17) 0.013(2) -0.0083(17)
C9 0.067(2) 0.086(2) 0.081(2) 0.0134(19) -0.0228(18) -0.0078(17)
C20 0.087(3) 0.120(3) 0.101(3) -0.030(3) 0.010(2) -0.028(2)

loop_
_atom_type_symbol
_atom_type_description
_atom_type_scat_dispersion_real
_atom_type_scat_dispersion_imag
_atom_type_scat_source
C C 0.0033 0.0016 'International Tables Vol C Tables 4.2.6.8 and 6.1.1.4'
H H 0.0000 0.0000 'International Tables Vol C Tables 4.2.6.8 and 6.1.1.4'
O O 0.0106 0.0060 'International Tables Vol C Tables 4.2.6.8 and 6.1.1.4'
N N 0.0061 0.0033 'International Tables Vol C Tables 4.2.6.8 and 6.1.1.4'

loop_
_geom_angle_atom_site_label_1
_geom_angle_atom_site_label_2
_geom_angle_atom_site_label_3
_geom_angle
C7 N1 C6 125.2(2)
C11 O2 C10 107.5(2)
C8 C11 O2 113.6(2)
C8 C11 C12 130.8(2)
O2 C11 C12 115.5(3)
C11 C8 C7 123.7(2)
C11 C8 C9 109.2(2)
C7 C8 C9 126.8(3)
C5 C6 C1 119.6(3)
C5 C6 N1 119.1(3)
C1 C6 N1 121.3(3)
C12 C13 C14 125.5(3)
O1 C7 N1 120.9(3)
O1 C7 C8 122.7(3)
N1 C7 C8 116.4(2)
C6 C1 C2 119.4(3)
C14 C15 C16 121.6(3)
C4 C5 C6 120.7(3)
C19 C14 C15 116.5(3)
C19 C14 C13 123.3(3)
C15 C14 C13 120.1(3)
C13 C12 C11 125.7(3)
C17 C18 C19 121.9(3)
C16 C17 C18 117.0(3)
C16 C17 C20 121.1(3)
C18 C17 C20 121.9(3)
C3 C2 C1 120.4(3)
C4 C3 C2 120.1(3)
C18 C19 C14 121.6(3)
C3 C4 C5 119.9(3)
O2 C10 C9 107.4(2)
C17 C16 C15 121.3(3)
C8 C9 C10 101.9(2)

loop_
_geom_bond_atom_site_label_1
_geom_bond_atom_site_label_2
_geom_bond_distance
N1 C7 1.352(4)
N1 C6 1.423(3)
O2 C11 1.365(3)
O2 C10 1.449(3)
O1 C7 1.232(3)
C11 C8 1.337(4)
C11 C12 1.449(4)
C8 C7 1.469(4)
C8 C9 1.506(4)
C6 C5 1.376(4)
C6 C1 1.378(4)
C13 C12 1.324(4)
C13 C14 1.470(4)
C1 C2 1.388(4)
C15 C14 1.382(4)
C15 C16 1.387(4)
C5 C4 1.372(4)
C14 C19 1.381(4)
C18 C17 1.374(4)
C18 C19 1.375(4)
C17 C16 1.374(4)
C17 C20 1.513(4)
C2 C3 1.370(4)
C3 C4 1.367(5)
C10 C9 1.511(4)
